data_7005905
loop_
_publ_author_name
'Konstantin V. Domasevitch'
'Pavlo V. Solntsev'
'Il'ya A. Gural'skiy'
'Harald Krautscheid'
'Eduard B. Rusanov'
'Alexander N. Chernega'
'Judith A. K. Howard'

_publ_section_title
;
 Silver(I) ions bridged by pyridazine: doubling the ligand
 functionality for the design of unusual 3D coordination frameworks.
;
_journal_issue 35
_journal_name_full 'Dalton transactions (Cambridge, England : 2003)'
_journal_page_first 3893
_journal_page_last 3905
_journal_paper_doi 10.1039/b706731c
_journal_year 2007
_chemical_formula_moiety 'C24 H20 Ag3 N12 O, 3(C F3 O3 S), H2 O'
_chemical_formula_sum 'C27 H22 Ag3 F9 N12 O11 S3'
_chemical_formula_weight 1281.36
_chemical_name_common
;
Silver(i) Trifluoromethylsulfonate Complex with 4,4'-
Bipyridazine, Solvate with 2/3 Water
;
_chemical_name_systematic
;
Silver(I) Trifluoromethylsulfonate Complex with 4,4'-Bipyridazine,
Solvate with 2/3 Water
;
_space_group_IT_number 4
_space_group_name_Hall 'P 2yb'
_space_group_name_H-M_alt 'P 1 21 1'
_symmetry_cell_setting monoclinic
_symmetry_Int_Tables_number 4
_symmetry_space_group_name_Hall 'P 2yb'
_symmetry_space_group_name_H-M 'P 1 21 1'
_atom_sites_solution_hydrogens geom
_atom_sites_solution_primary direct
_atom_sites_solution_secondary difmap
_audit_creation_method SHELXL-97
_cell_angle_alpha 90.00
_cell_angle_beta 91.8740(10)
_cell_angle_gamma 90.00
_cell_formula_units_Z 2
_cell_length_a 8.7652(6)
_cell_length_b 22.1004(15)
_cell_length_c 10.4417(7)
_cell_measurement_reflns_used 10521
_cell_measurement_temperature 213(2)
_cell_measurement_theta_max 29.02
_cell_measurement_theta_min 2.16
_cell_volume 2021.6(2)
_computing_cell_refinement 'SMART-NT (Bruker, 1998)'
_computing_data_collection 'SMART-NT (Bruker, 1998)'
_computing_data_reduction 'SMART-NT (Bruker, 1998)'
_computing_molecular_graphics 'Diamond 2.1e (Brandenburg, 1999)'
_computing_publication_material 'WinGX 1.700.00 (Farrugia, 1999)'
_computing_structure_refinement 'SHELXL-97 (Sheldrick, 1997)'
_computing_structure_solution 'SHELXS-97 (Sheldrick, 1997)'
_diffrn_ambient_temperature 213(2)
_diffrn_measured_fraction_theta_full 0.977
_diffrn_measured_fraction_theta_max 0.977
_diffrn_measurement_device_type 'Bruker Apex CCD area-detector diffractometer'
_diffrn_measurement_method '\w scans'
_diffrn_radiation_monochromator graphite
_diffrn_radiation_source 'fine-focus sealed tube'
_diffrn_radiation_type MoK\a
_diffrn_radiation_wavelength 0.71073
_diffrn_reflns_av_R_equivalents 0.0158
_diffrn_reflns_av_sigmaI/netI 0.0215
_diffrn_reflns_limit_h_max 11
_diffrn_reflns_limit_h_min -10
_diffrn_reflns_limit_k_max 30
_diffrn_reflns_limit_k_min -30
_diffrn_reflns_limit_l_max 14
_diffrn_reflns_limit_l_min -12
_diffrn_reflns_number 17561
_diffrn_reflns_theta_full 29.02
_diffrn_reflns_theta_max 29.02
_diffrn_reflns_theta_min 2.16
_diffrn_standards_decay_% 0
_exptl_absorpt_coefficient_mu 1.707
_exptl_absorpt_correction_T_max 0.7960
_exptl_absorpt_correction_T_min 0.7486
_exptl_absorpt_correction_type empirical
_exptl_absorpt_process_details 'SADABS (Sheldrick, 1999)'
_exptl_crystal_colour yellow
_exptl_crystal_density_diffrn 2.105
_exptl_crystal_density_method 'not measured'
_exptl_crystal_description prism
_exptl_crystal_F_000 1252
_exptl_crystal_size_max 0.18
_exptl_crystal_size_mid 0.18
_exptl_crystal_size_min 0.14
_refine_diff_density_max 0.402
_refine_diff_density_min -0.571
_refine_diff_density_rms 0.068
_refine_ls_abs_structure_details 'Flack H D (1983), Acta Cryst. A39, 876-881'
_refine_ls_abs_structure_Flack 0.018(12)
_refine_ls_extinction_method none
_refine_ls_goodness_of_fit_ref 1.014
_refine_ls_hydrogen_treatment constr
_refine_ls_matrix_type full
_refine_ls_number_parameters 586
_refine_ls_number_reflns 10521
_refine_ls_number_restraints 1
_refine_ls_restrained_S_all 1.014
_refine_ls_R_factor_all 0.0234
_refine_ls_R_factor_gt 0.0210
_refine_ls_shift/su_max 0.002
_refine_ls_shift/su_mean 0.000
_refine_ls_structure_factor_coef Fsqd
_refine_ls_weighting_details 'calc w=1/[\s^2^(Fo^2^)+(0.0316P)^2^+0.0000P] where P=(Fo^2^+2Fc^2^)/3'
_refine_ls_weighting_scheme calc
_refine_ls_wR_factor_gt 0.0495
_refine_ls_wR_factor_ref 0.0500
_reflns_number_gt 8301
_reflns_number_total 10521
_reflns_threshold_expression >2sigma(I)
_cod_data_source_file b706731c.txt
_cod_data_source_block (9)
_cod_depositor_comments
;
The following automatic conversions were performed:
'_symmetry_cell_setting' value 'Monoclinic' changed to 'monoclinic'
according to '/home/saulius/struct/CIF-dictionaries/cif_core.dic'
dictionary named 'cif_core.dic' version 2.4.1 from 2010-06-29.

Automatic conversion script
Id: cif_fix_enum 1527 2010-12-29 10:47:43Z saulius 
;
_cod_original_sg_symbol_Hall 'P 2yb '
_cod_original_sg_symbol_H-M 'P 21 '
_cod_database_code 7005905

loop_
_symmetry_equiv_pos_as_xyz
'x, y, z'
'-x, y+1/2, -z'

loop_
_atom_site_label
_atom_site_type_symbol
_atom_site_fract_x
_atom_site_fract_y
_atom_site_fract_z
_atom_site_U_iso_or_equiv
_atom_site_adp_type
_atom_site_occupancy
_atom_site_symmetry_multiplicity
_atom_site_calc_flag
_atom_site_refinement_flags
_atom_site_disorder_assembly
_atom_site_disorder_group
Ag1 Ag 0.34332(2) 0.803470(7) 0.51196(2) 0.02943(5) Uani 1 1 d . . .
Ag2 Ag 0.25102(2) 0.707808(10) 0.756727(17) 0.02673(5) Uani 1 1 d . . .
Ag3 Ag 0.17730(2) 0.795840(6) 1.01653(2) 0.02930(5) Uani 1 1 d . . .
S1 S 0.48847(9) 0.53751(3) 0.96002(7) 0.03275(16) Uani 1 1 d . . .
S2 S 0.98949(9) 0.54006(3) 0.53371(6) 0.03162(16) Uani 1 1 d . . .
S3 S -0.18853(9) 0.79606(4) 0.34953(7) 0.03798(16) Uani 1 1 d . . .
F1 F 0.6590(4) 0.62484(16) 0.8791(4) 0.1173(13) Uani 1 1 d . . .
F2 F 0.6928(3) 0.60390(13) 1.0775(3) 0.0960(11) Uani 1 1 d . . .
F3 F 0.4931(3) 0.65268(10) 1.0123(3) 0.0862(9) Uani 1 1 d . . .
F4 F 0.8128(3) 0.61871(12) 0.4156(3) 0.0787(8) Uani 1 1 d . . .
F5 F 1.0259(3) 0.65394(11) 0.4852(3) 0.0884(9) Uani 1 1 d . . .
F6 F 0.8475(4) 0.63545(15) 0.6151(3) 0.1060(11) Uani 1 1 d . . .
F7 F -0.4210(3) 0.79138(15) 0.1866(3) 0.0911(9) Uani 1 1 d . . .
F8 F -0.2037(3) 0.78220(14) 0.1004(2) 0.0781(8) Uani 1 1 d . . .
F9 F -0.2987(3) 0.70872(12) 0.2085(2) 0.0825(8) Uani 1 1 d . . .
O1 O 0.2322(2) 0.80915(10) 1.26325(17) 0.0390(5) Uani 1 1 d . . .
H1 H 0.1387 0.7973 1.2962 0.058 Uiso 1 1 d . . .
H2 H 0.2455 0.8495 1.2541 0.058 Uiso 1 1 d . . .
O2 O 0.6095(3) 0.49491(11) 0.9391(3) 0.0561(7) Uani 1 1 d . . .
O3 O 0.4134(3) 0.52897(13) 1.0790(2) 0.0543(7) Uani 1 1 d . . .
O4 O 0.3886(3) 0.54795(12) 0.8520(2) 0.0504(6) Uani 1 1 d . . .
O5 O 1.0953(3) 0.54618(11) 0.6407(2) 0.0449(6) Uani 1 1 d . . .
O6 O 0.8574(3) 0.50413(12) 0.5561(3) 0.0626(8) Uani 1 1 d . . .
O7 O 1.0582(3) 0.52741(11) 0.4133(2) 0.0528(7) Uani 1 1 d . . .
O8 O -0.1786(3) 0.86036(10) 0.3296(3) 0.0565(7) Uani 1 1 d . . .
O9 O -0.0425(3) 0.76661(11) 0.3483(3) 0.0549(7) Uani 1 1 d . . .
O10 O -0.2895(3) 0.77788(11) 0.4471(2) 0.0573(7) Uani 1 1 d . . .
O11 O 0.2664(3) 0.92981(13) 1.2588(2) 0.0560(7) Uani 1 1 d . . .
H3 H 0.2932 0.9560 1.2044 0.084 Uiso 1 1 d . . .
H4 H 0.2118 0.9534 1.3110 0.084 Uiso 1 1 d . . .
N1 N 0.3731(3) 0.70413(9) 0.4793(2) 0.0247(4) Uani 1 1 d . . .
N2 N 0.3732(3) 0.66854(9) 0.5847(2) 0.0257(5) Uani 1 1 d . . .
N3 N 0.5545(3) 0.39579(9) 0.4629(2) 0.0283(5) Uani 1 1 d . . .
N4 N 0.6042(3) 0.43221(10) 0.3694(2) 0.0319(6) Uani 1 1 d . . .
N5 N 0.1141(3) 0.82542(10) 0.6224(2) 0.0281(5) Uani 1 1 d . . .
N6 N 0.0631(3) 0.77886(10) 0.6922(2) 0.0286(5) Uani 1 1 d . . .
N7 N -0.5494(3) 0.77395(10) 0.8260(2) 0.0293(5) Uani 1 1 d . . .
N8 N -0.6008(3) 0.81906(10) 0.9018(2) 0.0292(5) Uani 1 1 d . . .
N9 N 0.1249(3) 0.66478(9) 0.9221(2) 0.0262(5) Uani 1 1 d . . .
N10 N 0.1226(3) 0.69635(9) 1.0331(2) 0.0260(5) Uani 1 1 d . . .
N11 N -0.0643(3) 0.38783(10) 1.0062(2) 0.0275(5) Uani 1 1 d . . .
N12 N -0.1106(3) 0.42100(10) 1.1059(2) 0.0300(5) Uani 1 1 d . . .
C1 C 0.4029(3) 0.61020(11) 0.5751(3) 0.0265(6) Uani 1 1 d . . .
H1A H 0.4044 0.5868 0.6503 0.032 Uiso 1 1 calc R . .
C2 C 0.4325(3) 0.58104(11) 0.4587(3) 0.0234(5) Uani 1 1 d . . .
C3 C 0.4271(3) 0.61687(11) 0.3513(3) 0.0307(6) Uani 1 1 d . . .
H3A H 0.4416 0.6002 0.2697 0.037 Uiso 1 1 calc R . .
C4 C 0.3995(3) 0.67893(11) 0.3664(3) 0.0291(6) Uani 1 1 d . . .
H4A H 0.3995 0.7039 0.2934 0.035 Uiso 1 1 calc R . .
C5 C 0.5617(4) 0.48944(12) 0.3682(3) 0.0308(6) Uani 1 1 d . . .
H5A H 0.5965 0.5143 0.3022 0.037 Uiso 1 1 calc R . .
C6 C 0.4679(3) 0.51562(10) 0.4593(3) 0.0240(5) Uani 1 1 d . . .
C7 C 0.4151(3) 0.47784(12) 0.5520(3) 0.0331(6) Uani 1 1 d . . .
H7A H 0.3489 0.4918 0.6145 0.040 Uiso 1 1 calc R . .
C8 C 0.4638(4) 0.41756(12) 0.5498(3) 0.0344(7) Uani 1 1 d . . .
H8A H 0.4299 0.3912 0.6136 0.041 Uiso 1 1 calc R . .
C9 C 0.0285(3) 0.87444(11) 0.6085(3) 0.0302(6) Uani 1 1 d . . .
H9A H 0.0668 0.9070 0.5613 0.036 Uiso 1 1 calc R . .
C10 C -0.1152(3) 0.88040(12) 0.6597(3) 0.0307(6) Uani 1 1 d . . .
H10A H -0.1722 0.9162 0.6486 0.037 Uiso 1 1 calc R . .
C11 C -0.1714(3) 0.83226(12) 0.7272(3) 0.0256(5) Uani 1 1 d . . .
C12 C -0.0737(3) 0.78222(12) 0.7418(3) 0.0301(6) Uani 1 1 d . . .
H12A H -0.1075 0.7491 0.7897 0.036 Uiso 1 1 calc R . .
C13 C -0.4167(3) 0.77984(12) 0.7710(3) 0.0298(6) Uani 1 1 d . . .
H13A H -0.3833 0.7481 0.7190 0.036 Uiso 1 1 calc R . .
C14 C -0.3224(3) 0.83111(11) 0.7861(3) 0.0253(5) Uani 1 1 d . . .
C15 C -0.3786(3) 0.87780(12) 0.8569(3) 0.0317(6) Uani 1 1 d . . .
H15A H -0.3242 0.9142 0.8671 0.038 Uiso 1 1 calc R . .
C16 C -0.5194(3) 0.86948(12) 0.9134(3) 0.0340(7) Uani 1 1 d . . .
H16A H -0.5584 0.9013 0.9622 0.041 Uiso 1 1 calc R . .
C17 C 0.0902(3) 0.60634(11) 0.9215(2) 0.0247(6) Uani 1 1 d . . .
H17A H 0.0895 0.5856 0.8429 0.030 Uiso 1 1 calc R . .
C18 C 0.0547(3) 0.57376(10) 1.0320(2) 0.0221(5) Uani 1 1 d . . .
C19 C 0.0554(3) 0.60556(11) 1.1448(3) 0.0283(6) Uani 1 1 d . . .
H19A H 0.0353 0.5864 1.2228 0.034 Uiso 1 1 calc R . .
C20 C 0.0871(3) 0.66761(11) 1.1399(3) 0.0293(6) Uani 1 1 d . . .
H20A H 0.0831 0.6901 1.2162 0.035 Uiso 1 1 calc R . .
C21 C 0.0207(4) 0.41280(11) 0.9187(3) 0.0317(6) Uani 1 1 d . . .
H21A H 0.0519 0.3886 0.8503 0.038 Uiso 1 1 calc R . .
C22 C 0.0669(3) 0.47331(12) 0.9223(3) 0.0313(6) Uani 1 1 d . . .
H22A H 0.1293 0.4895 0.8593 0.038 Uiso 1 1 calc R . .
C23 C 0.0174(3) 0.50830(10) 1.0219(2) 0.0223(5) Uani 1 1 d . . .
C24 C -0.0700(3) 0.47845(12) 1.1124(3) 0.0297(6) Uani 1 1 d . . .
H24A H -0.1021 0.5010 1.1830 0.036 Uiso 1 1 calc R . .
C25 C 0.5890(5) 0.60815(17) 0.9809(4) 0.0577(10) Uani 1 1 d . . .
C26 C 0.9144(5) 0.61627(16) 0.5128(4) 0.0503(9) Uani 1 1 d . . .
C27 C -0.2833(5) 0.7685(2) 0.2031(4) 0.0561(10) Uani 1 1 d . . .

loop_
_atom_site_aniso_label
_atom_site_aniso_U_11
_atom_site_aniso_U_22
_atom_site_aniso_U_33
_atom_site_aniso_U_23
_atom_site_aniso_U_13
_atom_site_aniso_U_12
Ag1 0.03841(12) 0.01604(10) 0.03416(11) 0.00046(8) 0.00604(9) -0.00215(8)
Ag2 0.03020(11) 0.02496(10) 0.02543(11) -0.00020(7) 0.00683(8) -0.00037(7)
Ag3 0.03970(12) 0.01613(10) 0.03254(11) -0.00036(8) 0.00835(9) 0.00147(8)
S1 0.0400(4) 0.0321(3) 0.0261(4) 0.0021(3) 0.0014(3) 0.0006(3)
S2 0.0402(4) 0.0301(3) 0.0245(4) -0.0008(2) 0.0012(3) -0.0019(3)
S3 0.0422(4) 0.0325(4) 0.0400(4) -0.0020(3) 0.0134(3) -0.0024(3)
F1 0.119(3) 0.090(2) 0.146(3) 0.020(2) 0.049(2) -0.050(2)
F2 0.0624(17) 0.0753(18) 0.147(3) -0.0389(18) -0.0527(18) 0.0082(13)
F3 0.092(2) 0.0353(12) 0.128(2) -0.0171(13) -0.0356(18) 0.0151(12)
F4 0.0664(17) 0.0739(17) 0.0936(19) 0.0191(14) -0.0290(15) 0.0151(12)
F5 0.0911(19) 0.0404(13) 0.132(2) 0.0249(14) -0.0264(18) -0.0164(12)
F6 0.140(3) 0.087(2) 0.092(2) -0.0177(16) 0.024(2) 0.062(2)
F7 0.0478(14) 0.134(3) 0.0909(18) 0.0193(19) -0.0126(13) 0.0031(16)
F8 0.0772(17) 0.118(2) 0.0399(12) -0.0106(12) 0.0126(12) -0.0243(15)
F9 0.0983(19) 0.0652(16) 0.0837(17) -0.0256(14) -0.0002(15) -0.0288(15)
O1 0.0459(14) 0.0340(12) 0.0370(12) 0.0016(8) 0.0011(10) -0.0004(9)
O2 0.0688(18) 0.0424(13) 0.0575(16) -0.0023(11) 0.0107(14) 0.0177(12)
O3 0.0631(18) 0.0669(17) 0.0335(13) 0.0059(11) 0.0092(12) 0.0012(13)
O4 0.0523(16) 0.0678(17) 0.0305(12) 0.0060(11) -0.0105(11) -0.0096(12)
O5 0.0514(15) 0.0525(14) 0.0302(12) -0.0063(10) -0.0069(11) 0.0072(11)
O6 0.0597(18) 0.0601(16) 0.0681(19) 0.0120(13) 0.0033(15) -0.0252(13)
O7 0.077(2) 0.0546(15) 0.0274(12) -0.0032(10) 0.0085(12) 0.0081(13)
O8 0.0719(18) 0.0295(11) 0.0701(17) 0.0013(10) 0.0327(15) -0.0010(11)
O9 0.0409(15) 0.0524(14) 0.0713(18) -0.0076(12) 0.0023(13) 0.0036(11)
O10 0.0706(18) 0.0510(15) 0.0518(15) -0.0021(11) 0.0275(14) -0.0141(12)
O11 0.078(2) 0.0392(14) 0.0509(16) -0.0036(9) 0.0127(15) -0.0078(11)
N1 0.0291(12) 0.0185(9) 0.0267(11) 0.0023(8) 0.0057(9) 0.0008(8)
N2 0.0356(13) 0.0175(9) 0.0242(12) -0.0011(8) 0.0045(10) 0.0034(8)
N3 0.0320(14) 0.0207(10) 0.0324(13) -0.0006(9) 0.0026(11) 0.0001(9)
N4 0.0437(16) 0.0271(12) 0.0254(13) -0.0019(9) 0.0071(11) 0.0083(10)
N5 0.0293(13) 0.0236(10) 0.0317(13) 0.0033(8) 0.0039(10) -0.0018(9)
N6 0.0262(13) 0.0248(11) 0.0350(13) 0.0044(9) 0.0042(10) 0.0010(8)
N7 0.0249(13) 0.0268(11) 0.0363(13) -0.0068(9) 0.0023(11) -0.0016(8)
N8 0.0284(13) 0.0242(11) 0.0352(13) -0.0057(8) 0.0043(10) 0.0018(8)
N9 0.0356(14) 0.0171(9) 0.0262(12) 0.0006(8) 0.0059(10) -0.0008(8)
N10 0.0336(13) 0.0197(10) 0.0250(11) -0.0008(8) 0.0045(10) -0.0009(8)
N11 0.0346(14) 0.0209(10) 0.0270(12) 0.0008(8) 0.0036(10) -0.0019(9)
N12 0.0413(15) 0.0222(11) 0.0270(13) -0.0002(9) 0.0058(11) -0.0058(9)
C1 0.0362(16) 0.0190(11) 0.0242(14) 0.0018(9) 0.0018(12) 0.0011(10)
C2 0.0253(14) 0.0172(11) 0.0280(14) -0.0016(9) 0.0031(11) 0.0011(9)
C3 0.0420(17) 0.0252(13) 0.0250(14) -0.0006(10) 0.0038(13) 0.0060(11)
C4 0.0400(17) 0.0219(12) 0.0259(14) 0.0048(9) 0.0086(12) 0.0050(10)
C5 0.0438(18) 0.0233(13) 0.0255(15) -0.0007(10) 0.0065(13) 0.0047(11)
C6 0.0265(15) 0.0192(11) 0.0261(14) -0.0015(9) -0.0006(11) 0.0022(9)
C7 0.0336(16) 0.0225(12) 0.0442(17) 0.0033(11) 0.0159(13) 0.0050(11)
C8 0.0405(18) 0.0207(12) 0.0430(17) 0.0039(11) 0.0149(14) 0.0029(11)
C9 0.0360(17) 0.0226(12) 0.0323(15) 0.0036(10) 0.0062(13) -0.0047(10)
C10 0.0315(16) 0.0231(12) 0.0374(16) 0.0036(10) -0.0001(13) 0.0034(10)
C11 0.0226(15) 0.0271(12) 0.0269(14) -0.0005(10) -0.0012(11) 0.0006(10)
C12 0.0322(16) 0.0244(12) 0.0337(15) 0.0057(10) 0.0019(13) -0.0009(10)
C13 0.0264(15) 0.0296(13) 0.0335(15) -0.0061(10) 0.0045(13) -0.0012(10)
C14 0.0225(14) 0.0245(12) 0.0287(14) 0.0030(10) -0.0020(12) 0.0008(10)
C15 0.0281(16) 0.0242(13) 0.0428(17) -0.0039(11) 0.0010(13) -0.0026(10)
C16 0.0354(17) 0.0269(13) 0.0401(17) -0.0073(11) 0.0080(14) 0.0000(11)
C17 0.0334(16) 0.0208(12) 0.0200(13) -0.0017(9) 0.0032(11) -0.0029(10)
C18 0.0263(14) 0.0156(10) 0.0247(13) 0.0011(9) 0.0029(11) -0.0025(9)
C19 0.0383(17) 0.0212(12) 0.0256(14) 0.0019(9) 0.0047(12) -0.0036(10)
C20 0.0423(17) 0.0213(12) 0.0248(14) -0.0029(9) 0.0075(12) -0.0023(10)
C21 0.0420(18) 0.0196(12) 0.0341(16) -0.0057(10) 0.0109(13) -0.0048(11)
C22 0.0375(17) 0.0241(13) 0.0333(16) -0.0012(10) 0.0145(13) -0.0075(11)
C23 0.0284(15) 0.0146(10) 0.0241(13) 0.0014(8) 0.0027(11) -0.0023(9)
C24 0.0382(17) 0.0239(13) 0.0271(15) 0.0014(10) 0.0056(13) -0.0056(11)
C25 0.049(2) 0.0411(19) 0.082(3) -0.0025(18) -0.009(2) -0.0051(15)
C26 0.055(2) 0.0408(18) 0.055(2) -0.0017(15) -0.0041(19) 0.0083(15)
C27 0.049(2) 0.070(3) 0.050(2) -0.0059(19) 0.0069(19) -0.0140(19)

loop_
_atom_type_symbol
_atom_type_description
_atom_type_scat_dispersion_real
_atom_type_scat_dispersion_imag
_atom_type_scat_source
C C 0.0033 0.0016 'International Tables Vol C Tables 4.2.6.8 and 6.1.1.4'
H H 0.0000 0.0000 'International Tables Vol C Tables 4.2.6.8 and 6.1.1.4'
N N 0.0061 0.0033 'International Tables Vol C Tables 4.2.6.8 and 6.1.1.4'
O O 0.0106 0.0060 'International Tables Vol C Tables 4.2.6.8 and 6.1.1.4'
F F 0.0171 0.0103 'International Tables Vol C Tables 4.2.6.8 and 6.1.1.4'
S S 0.1246 0.1234 'International Tables Vol C Tables 4.2.6.8 and 6.1.1.4'
Ag Ag -0.8971 1.1015 'International Tables Vol C Tables 4.2.6.8 and 6.1.1.4'

loop_
_geom_angle_atom_site_label_1
_geom_angle_atom_site_label_2
_geom_angle_atom_site_label_3
_geom_angle
_geom_angle_site_symmetry_1
_geom_angle_site_symmetry_3
_geom_angle_publ_flag
N1 Ag1 N3 149.64(9) . 2_656 ?
N1 Ag1 N5 112.05(8) . . ?
N3 Ag1 N5 95.60(8) 2_656 . ?
N1 Ag1 O1 86.57(7) . 1_554 ?
N3 Ag1 O1 101.37(8) 2_656 1_554 ?
N5 Ag1 O1 99.70(7) . 1_554 ?
N9 Ag2 N2 133.15(8) . . ?
N9 Ag2 N6 98.17(8) . . ?
N2 Ag2 N6 111.62(8) . . ?
N9 Ag2 N7 113.28(8) . 1_655 ?
N2 Ag2 N7 96.51(8) . 1_655 ?
N6 Ag2 N7 100.24(9) . 1_655 ?
N10 Ag3 N11 141.89(9) . 2_557 ?
N10 Ag3 N8 115.40(8) . 1_655 ?
N11 Ag3 N8 96.63(8) 2_557 1_655 ?
N10 Ag3 O1 93.81(8) . . ?
N11 Ag3 O1 93.87(7) 2_557 . ?
N8 Ag3 O1 110.16(7) 1_655 . ?
O4 S1 O3 114.78(17) . . ?
O4 S1 O2 114.98(17) . . ?
O3 S1 O2 113.94(16) . . ?
O4 S1 C25 103.94(18) . . ?
O3 S1 C25 104.19(19) . . ?
O2 S1 C25 102.99(18) . . ?
O6 S2 O5 115.58(16) . . ?
O6 S2 O7 113.54(17) . . ?
O5 S2 O7 114.83(16) . . ?
O6 S2 C26 103.99(18) . . ?
O5 S2 C26 103.19(16) . . ?
O7 S2 C26 103.62(17) . . ?
O10 S3 O9 116.85(17) . . ?
O10 S3 O8 114.99(15) . . ?
O9 S3 O8 112.84(16) . . ?
O10 S3 C27 103.23(17) . . ?
O9 S3 C27 102.90(18) . . ?
O8 S3 C27 103.70(18) . . ?
C4 N1 N2 118.8(2) . . ?
C4 N1 Ag1 124.75(17) . . ?
N2 N1 Ag1 116.31(15) . . ?
C1 N2 N1 120.1(2) . . ?
C1 N2 Ag2 121.86(19) . . ?
N1 N2 Ag2 115.44(15) . . ?
C8 N3 N4 119.8(2) . . ?
C8 N3 Ag1 120.02(18) . 2_646 ?
N4 N3 Ag1 119.39(17) . 2_646 ?
C5 N4 N3 118.8(2) . . ?
C9 N5 N6 119.2(2) . . ?
C9 N5 Ag1 126.41(19) . . ?
N6 N5 Ag1 113.83(16) . . ?
C12 N6 N5 119.4(2) . . ?
C12 N6 Ag2 123.99(17) . . ?
N5 N6 Ag2 114.99(17) . . ?
C13 N7 N8 119.7(2) . . ?
C13 N7 Ag2 125.38(18) . 1_455 ?
N8 N7 Ag2 111.96(16) . 1_455 ?
C16 N8 N7 118.7(2) . . ?
C16 N8 Ag3 125.70(19) . 1_455 ?
N7 N8 Ag3 115.35(16) . 1_455 ?
C17 N9 N10 119.7(2) . . ?
C17 N9 Ag2 121.17(18) . . ?
N10 N9 Ag2 116.95(15) . . ?
C20 N10 N9 118.9(2) . . ?
C20 N10 Ag3 125.85(17) . . ?
N9 N10 Ag3 115.27(15) . . ?
C21 N11 N12 119.9(2) . . ?
C21 N11 Ag3 123.85(18) . 2_547 ?
N12 N11 Ag3 115.28(16) . 2_547 ?
C24 N12 N11 118.5(2) . . ?
N2 C1 C2 123.7(2) . . ?
C3 C2 C1 116.0(2) . . ?
C3 C2 C6 124.7(2) . . ?
C1 C2 C6 119.2(2) . . ?
C2 C3 C4 118.3(2) . . ?
N1 C4 C3 123.0(2) . . ?
N4 C5 C6 124.2(3) . . ?
C7 C6 C5 116.5(2) . . ?
C7 C6 C2 121.6(2) . . ?
C5 C6 C2 121.9(2) . . ?
C6 C7 C8 117.3(3) . . ?
N3 C8 C7 123.4(3) . . ?
N5 C9 C10 123.5(2) . . ?
C11 C10 C9 117.9(2) . . ?
C10 C11 C12 116.0(3) . . ?
C10 C11 C14 124.5(2) . . ?
C12 C11 C14 119.5(2) . . ?
N6 C12 C11 124.0(2) . . ?
N7 C13 C14 123.5(3) . . ?
C15 C14 C13 116.5(3) . . ?
C15 C14 C11 123.6(2) . . ?
C13 C14 C11 119.8(2) . . ?
C14 C15 C16 117.8(2) . . ?
N8 C16 C15 123.5(3) . . ?
N9 C17 C18 123.5(2) . . ?
C19 C18 C17 116.6(2) . . ?
C19 C18 C23 123.7(2) . . ?
C17 C18 C23 119.6(2) . . ?
C18 C19 C20 117.8(2) . . ?
N10 C20 C19 123.4(2) . . ?
N11 C21 C22 123.5(3) . . ?
C23 C22 C21 117.4(3) . . ?
C22 C23 C24 115.9(2) . . ?
C22 C23 C18 121.8(2) . . ?
C24 C23 C18 122.3(2) . . ?
N12 C24 C23 124.8(3) . . ?
F1 C25 F2 108.0(4) . . ?
F1 C25 F3 108.0(4) . . ?
F2 C25 F3 106.4(3) . . ?
F1 C25 S1 112.9(3) . . ?
F2 C25 S1 110.3(3) . . ?
F3 C25 S1 110.9(3) . . ?
F6 C26 F5 109.2(4) . . ?
F6 C26 F4 107.7(3) . . ?
F5 C26 F4 106.8(3) . . ?
F6 C26 S2 111.9(3) . . ?
F5 C26 S2 110.0(3) . . ?
F4 C26 S2 111.1(3) . . ?
F7 C27 F9 107.1(3) . . ?
F7 C27 F8 108.1(4) . . ?
F9 C27 F8 108.5(3) . . ?
F7 C27 S3 111.9(3) . . ?
F9 C27 S3 109.9(3) . . ?
F8 C27 S3 111.3(3) . . ?

loop_
_geom_bond_atom_site_label_1
_geom_bond_atom_site_label_2
_geom_bond_distance
_geom_bond_site_symmetry_2
_geom_bond_publ_flag
Ag1 N1 2.238(2) . ?
Ag1 N3 2.240(2) 2_656 ?
Ag1 N5 2.399(2) . ?
Ag1 O1 2.7467(18) 1_554 ?
Ag2 N9 2.288(2) . ?
Ag2 N2 2.292(2) . ?
Ag2 N6 2.358(2) . ?
Ag2 N7 2.374(2) 1_655 ?
Ag3 N10 2.258(2) . ?
Ag3 N11 2.270(2) 2_557 ?
Ag3 N8 2.373(2) 1_655 ?
Ag3 O1 2.6217(18) . ?
S1 O4 1.424(2) . ?
S1 O3 1.437(3) . ?
S1 O2 1.441(3) . ?
S1 C25 1.802(4) . ?
S2 O6 1.430(3) . ?
S2 O5 1.435(2) . ?
S2 O7 1.439(3) . ?
S2 C26 1.819(4) . ?
S3 O10 1.429(3) . ?
S3 O9 1.437(3) . ?
S3 O8 1.439(2) . ?
S3 C27 1.821(4) . ?
F1 C25 1.298(5) . ?
F2 C25 1.339(5) . ?
F3 C25 1.342(5) . ?
F4 C26 1.330(4) . ?
F5 C26 1.323(5) . ?
F6 C26 1.306(5) . ?
F7 C27 1.315(5) . ?
F8 C27 1.333(4) . ?
F9 C27 1.329(5) . ?
N1 C4 1.331(3) . ?
N1 N2 1.353(3) . ?
N2 C1 1.320(3) . ?
N3 C8 1.316(4) . ?
N3 N4 1.349(3) . ?
N3 Ag1 2.240(2) 2_646 ?
N4 C5 1.318(3) . ?
N5 C9 1.323(3) . ?
N5 N6 1.346(3) . ?
N6 C12 1.323(4) . ?
N7 C13 1.321(4) . ?
N7 N8 1.359(3) . ?
N7 Ag2 2.374(2) 1_455 ?
N8 C16 1.327(4) . ?
N8 Ag3 2.373(2) 1_455 ?
N9 C17 1.327(3) . ?
N9 N10 1.354(3) . ?
N10 C20 1.329(3) . ?
N11 C21 1.318(4) . ?
N11 N12 1.347(3) . ?
N11 Ag3 2.270(2) 2_547 ?
N12 C24 1.320(3) . ?
C1 C2 1.408(4) . ?
C2 C3 1.372(4) . ?
C2 C6 1.479(3) . ?
C3 C4 1.403(3) . ?
C5 C6 1.402(4) . ?
C6 C7 1.370(4) . ?
C7 C8 1.399(4) . ?
C9 C10 1.391(4) . ?
C10 C11 1.376(4) . ?
C11 C12 1.404(4) . ?
C11 C14 1.479(4) . ?
C13 C14 1.408(4) . ?
C14 C15 1.370(4) . ?
C15 C16 1.397(4) . ?
C17 C18 1.404(3) . ?
C18 C19 1.371(4) . ?
C18 C23 1.486(3) . ?
C19 C20 1.400(3) . ?
C21 C22 1.397(3) . ?
C22 C23 1.377(4) . ?
C23 C24 1.402(4) . ?
